data_2012995
loop_
_publ_author_name
'He, Junlin'
'Seela, Frank'
'Eickmeier, Henning'
'Reuter, Hans'

_publ_section_title
;
 The regioisomeric
 1<i>H</i>(2<i>H</i>)-pyrazolo[3,4-<i>d</i>]pyrimidine <i>N</i>^1^- and
 <i>N</i>^2^-(2'-deoxy-\b-<small>D</small>-ribofuranosides)
;
_journal_issue 10
_journal_name_full 'Acta Crystallographica Section C'
_journal_page_first o593
_journal_page_last o595
_journal_paper_doi 10.1107/S0108270102014944
_journal_volume 58
_journal_year 2002
_chemical_formula_iupac 'C10 H12 N4 O3'
_chemical_formula_moiety 'C10 H12 N4 O3'
_chemical_formula_sum 'C10 H12 N4 O3'
_chemical_formula_weight 236.24
_chemical_melting_point 427.15
_chemical_name_systematic
;
2-(2-deoxy-\b-D-erythro-furanosyl)-2H-pyrazolo[3,4-d]pyrimidine
;
_space_group_IT_number 4
_symmetry_cell_setting monoclinic
_symmetry_space_group_name_Hall 'P 2yb'
_symmetry_space_group_name_H-M 'P 1 21 1'
_atom_sites_solution_hydrogens geom
_atom_sites_solution_primary direct
_atom_sites_solution_secondary difmap
_audit_creation_method SHELXL-97
_cell_angle_alpha 90.00
_cell_angle_beta 102.772(9)
_cell_angle_gamma 90.00
_cell_formula_units_Z 2
_cell_length_a 4.9396(7)
_cell_length_b 13.1528(14)
_cell_length_c 8.1780(12)
_cell_measurement_reflns_used 47
_cell_measurement_temperature 293(2)
_cell_measurement_theta_max 16.09
_cell_measurement_theta_min 4.50
_cell_volume 518.17(12)
_computing_cell_refinement XSCANS
_computing_data_collection 'XSCANS (Siemens, 1996)'
_computing_data_reduction 'SHELXTL (Sheldrick, 1997)'
_computing_molecular_graphics SHELXTL
_computing_publication_material SHELXTL
_computing_structure_refinement SHELXTL
_computing_structure_solution SHELXTL
_diffrn_ambient_temperature 293(2)
_diffrn_measured_fraction_theta_full 0.999
_diffrn_measured_fraction_theta_max 0.999
_diffrn_measurement_device_type 'Bruker P4'
_diffrn_measurement_method 2\q/\w
_diffrn_radiation_monochromator graphite
_diffrn_radiation_source 'fine-focus sealed tube'
_diffrn_radiation_type MoK\a
_diffrn_radiation_wavelength 0.71073
_diffrn_reflns_av_R_equivalents 0.0208
_diffrn_reflns_av_sigmaI/netI 0.0242
_diffrn_reflns_limit_h_max 1
_diffrn_reflns_limit_h_min -6
_diffrn_reflns_limit_k_max 18
_diffrn_reflns_limit_k_min -1
_diffrn_reflns_limit_l_max 11
_diffrn_reflns_limit_l_min -11
_diffrn_reflns_number 2202
_diffrn_reflns_theta_full 29.99
_diffrn_reflns_theta_max 29.99
_diffrn_reflns_theta_min 2.99
_diffrn_standards_decay_% none
_diffrn_standards_interval_count 97
_diffrn_standards_number 3
_exptl_absorpt_coefficient_mu 0.115
_exptl_absorpt_correction_type none
_exptl_crystal_colour yellow
_exptl_crystal_density_diffrn 1.514
_exptl_crystal_density_method 'not measured'
_exptl_crystal_description 'transparent block'
_exptl_crystal_F_000 248
_exptl_crystal_size_max 0.57
_exptl_crystal_size_mid 0.57
_exptl_crystal_size_min 0.48
_refine_diff_density_max 0.276
_refine_diff_density_min -0.198
_refine_ls_extinction_coef 0.026(9)
_refine_ls_extinction_expression Fc^*^=kFc[1+0.001xFc^2^\l^3^/sin(2\q)]^-1/4^
_refine_ls_extinction_method SHELXTL
_refine_ls_goodness_of_fit_ref 1.072
_refine_ls_hydrogen_treatment mixed
_refine_ls_matrix_type full
_refine_ls_number_parameters 164
_refine_ls_number_reflns 1562
_refine_ls_number_restraints 51
_refine_ls_restrained_S_all 1.053
_refine_ls_R_factor_all 0.0332
_refine_ls_R_factor_gt 0.0328
_refine_ls_shift/su_max <0.001
_refine_ls_shift/su_mean 0.000
_refine_ls_structure_factor_coef Fsqd
_refine_ls_weighting_details 'calc w = 1/[\s^2^(Fo^2^)+(0.0637P)^2^+0.0228P] where P = (Fo^2^+2Fc^2^)/3'
_refine_ls_weighting_scheme calc
_refine_ls_wR_factor_gt 0.0920
_refine_ls_wR_factor_ref 0.0924
_reflns_number_gt 1524
_reflns_number_total 1562
_reflns_threshold_expression I>2\s(I)
_cod_data_source_file ln1143.cif
_cod_data_source_block III
_cod_depositor_comments
;
The following automatic conversions were performed:
'_geom_bond_publ_flag' value 'N' changed to 'n' according to
'/home/saulius/struct/CIF-dictionaries/cif_core.dic' dictionary named
'cif_core.dic' version 2.4.1 from 2010-06-29 (30
times).

'_geom_bond_publ_flag' value 'Y' changed to 'y' according to
'/home/saulius/struct/CIF-dictionaries/cif_core.dic' dictionary named
'cif_core.dic' version 2.4.1 from 2010-06-29.

Automatic conversion script
Id: cif_fix_enum 1527 2010-12-29 10:47:43Z saulius 

The following automatic conversions were performed:

'_geom_bond_publ_flag' value 'N' changed to 'n' according to
/home/saulius/struct/CIF-dictionaries/cif_core.dic dictionary named
'cif_core.dic' version 2.4.1 from 2010-06-29 (30
times).

'_geom_bond_publ_flag' value 'Y' changed to 'y' according to
/home/saulius/struct/CIF-dictionaries/cif_core.dic dictionary named
'cif_core.dic' version 2.4.1 from
2010-06-29.

'_geom_angle_publ_flag' value 'Y' changed to 'y'
according to /home/saulius/struct/CIF-dictionaries/cif_core.dic
dictionary named 'cif_core.dic' version 2.4.1 from 2010-06-29 (3
times).

'_geom_angle_publ_flag' value 'N' changed to 'n' according
to /home/saulius/struct/CIF-dictionaries/cif_core.dic dictionary
named 'cif_core.dic' version 2.4.1 from 2010-06-29 (51
time).

'_geom_torsion_publ_flag' value 'Y' changed to 'y' according
to /home/saulius/struct/CIF-dictionaries/cif_core.dic dictionary
named 'cif_core.dic' version 2.4.1 from 2010-06-29 (15
times).

'_geom_torsion_publ_flag' value 'N' changed to 'n' according
to /home/saulius/struct/CIF-dictionaries/cif_core.dic dictionary
named 'cif_core.dic' version 2.4.1 from 2010-06-29 (22 times).

Automatic conversion script
Id: cif_fix_values 1715 2011-07-08 13:25:40Z adriana 
;
_cod_original_sg_symbol_H-M 'P 21'
_cod_database_code 2012995
_cod_database_fobs_code 2012995

loop_
_symmetry_equiv_pos_as_xyz
'x, y, z'
'-x, y+1/2, -z'

loop_
_atom_site_label
_atom_site_fract_x
_atom_site_fract_y
_atom_site_fract_z
_atom_site_U_iso_or_equiv
_atom_site_adp_type
_atom_site_calc_flag
_atom_site_refinement_flags
_atom_site_occupancy
_atom_site_disorder_assembly
_atom_site_disorder_group
_atom_site_type_symbol
N1 0.5700(3) 0.34085(10) 0.75921(16) 0.0342(3) Uani d U 1 . . N
N2 0.5129(3) 0.44193(10) 0.74881(15) 0.0298(3) Uani d U 1 . . N
C3 0.6151(3) 0.49316(12) 0.63402(17) 0.0319(3) Uani d U 1 . . C
H3 0.5962 0.5621 0.6090 0.0445(17) Uiso calc R 1 . . H
C3A 0.7568(3) 0.42020(12) 0.55988(17) 0.0302(3) Uani d U 1 . . C
C4 0.9209(3) 0.41530(13) 0.43949(18) 0.0344(3) Uani d U 1 . . C
H4 0.9559 0.4739 0.3840 0.0445(17) Uiso calc R 1 . . H
N5 1.0250(3) 0.32733(12) 0.40560(17) 0.0380(3) Uani d U 1 . . N
C6 0.9690(4) 0.24315(15) 0.4897(2) 0.0413(4) Uani d U 1 . . C
H6 1.0398 0.1821 0.4599 0.0445(17) Uiso calc R 1 . . H
N7 0.8271(3) 0.23774(12) 0.60788(18) 0.0400(3) Uani d U 1 . . N
C7A 0.7196(3) 0.32771(11) 0.64265(17) 0.0306(3) Uani d U 1 . . C
C1' 0.3648(3) 0.48283(11) 0.87360(17) 0.0299(3) Uani d U 1 . . C
H1'C 0.2016 0.4407 0.8748 0.0445(17) Uiso calc R 1 . . H
C2' 0.5555(3) 0.48418(13) 1.04885(18) 0.0344(3) Uani d U 1 . . C
H2'A 0.5155 0.4278 1.1163 0.0445(17) Uiso calc R 1 . . H
H2'B 0.7494 0.4816 1.0430 0.0445(17) Uiso calc R 1 . . H
C3' 0.4834(3) 0.58572(12) 1.11851(17) 0.0315(3) Uani d DU 1 . . C
H3'C 0.6403 0.6130 1.2019 0.0445(17) Uiso calc R 1 . . H
O3' 0.2466(3) 0.57069(10) 1.18791(17) 0.0433(3) Uani d DU 1 . . O
H3'O 0.218(4) 0.6217(14) 1.244(3) 0.0445(17) Uiso d D 1 . . H
C4' 0.4171(3) 0.65211(11) 0.96105(17) 0.0287(3) Uani d U 1 . . C
H4O' 0.2865 0.7056 0.9758 0.0445(17) Uiso calc R 1 . . H
O4' 0.2806(2) 0.58275(9) 0.82936(13) 0.0330(2) Uani d U 1 . . O
C5' 0.6703(3) 0.70013(13) 0.91727(19) 0.0337(3) Uani d DU 1 . . C
H5'B 0.7573 0.7469 1.0049 0.0445(17) Uiso calc R 1 . . H
H5'C 0.8043 0.6481 0.9062 0.0445(17) Uiso calc R 1 . . H
O5' 0.5824(3) 0.75256(14) 0.76418(19) 0.0530(4) Uani d DU 1 . . O
H5'O 0.717(4) 0.774(2) 0.727(2) 0.0445(17) Uiso d D 1 . . H

loop_
_atom_site_aniso_label
_atom_site_aniso_U_11
_atom_site_aniso_U_22
_atom_site_aniso_U_33
_atom_site_aniso_U_12
_atom_site_aniso_U_13
_atom_site_aniso_U_23
N1 0.0468(7) 0.0271(6) 0.0327(6) 0.0008(5) 0.0172(5) 0.0007(4)
N2 0.0364(6) 0.0274(6) 0.0274(5) -0.0008(4) 0.0106(4) -0.0012(4)
C3 0.0377(6) 0.0297(6) 0.0296(6) -0.0015(5) 0.0106(5) 0.0015(5)
C3A 0.0346(6) 0.0302(6) 0.0264(5) -0.0025(5) 0.0079(5) 0.0012(5)
C4 0.0373(7) 0.0392(8) 0.0283(6) -0.0038(6) 0.0103(5) 0.0031(5)
N5 0.0401(6) 0.0449(7) 0.0322(6) 0.0011(6) 0.0150(5) -0.0008(6)
C6 0.0513(9) 0.0377(8) 0.0393(7) 0.0059(7) 0.0198(7) -0.0017(6)
N7 0.0561(8) 0.0321(6) 0.0364(6) 0.0043(6) 0.0201(6) 0.0009(5)
C7A 0.0382(6) 0.0285(6) 0.0265(6) -0.0014(5) 0.0101(5) 0.0008(5)
C1' 0.0324(6) 0.0294(6) 0.0295(6) -0.0010(5) 0.0102(5) -0.0028(5)
C2' 0.0422(7) 0.0329(6) 0.0280(6) 0.0052(6) 0.0077(5) -0.0007(5)
C3' 0.0359(6) 0.0317(6) 0.0287(5) -0.0036(5) 0.0108(5) -0.0041(5)
O3' 0.0552(7) 0.0374(6) 0.0468(6) -0.0086(5) 0.0314(5) -0.0067(5)
C4' 0.0272(5) 0.0291(6) 0.0316(6) 0.0000(4) 0.0107(5) -0.0028(5)
O4' 0.0326(5) 0.0316(5) 0.0329(4) 0.0041(4) 0.0028(4) -0.0028(4)
C5' 0.0288(6) 0.0370(7) 0.0378(7) -0.0023(5) 0.0127(5) 0.0017(6)
O5' 0.0399(6) 0.0720(11) 0.0503(8) -0.0007(7) 0.0169(5) 0.0235(7)

loop_
_atom_type_symbol
_atom_type_description
_atom_type_scat_dispersion_real
_atom_type_scat_dispersion_imag
_atom_type_scat_source
C C 0.0033 0.0000 'International Tables Vol C Tables 4.2.6.8 and 6.1.1.4'
H H 0.0000 0.0000 'International Tables Vol C Tables 4.2.6.8 and 6.1.1.4'
N N 0.0061 0.0000 'International Tables Vol C Tables 4.2.6.8 and 6.1.1.4'
O O 0.0106 0.0000 'International Tables Vol C Tables 4.2.6.8 and 6.1.1.4'

loop_
_geom_angle_atom_site_label_1
_geom_angle_atom_site_label_2
_geom_angle_atom_site_label_3
_geom_angle
_geom_angle_publ_flag
C7A N1 N2 102.79(12) y
C3 N2 N1 115.49(12) n
C3 N2 C1' 128.25(13) y
N1 N2 C1' 116.08(12) y
N2 C3 C3A 105.07(13) n
N2 C3 H3 127.5 n
C3A C3 H3 127.5 n
C3 C3A C4 138.86(15) n
C3 C3A C7A 104.48(12) n
C4 C3A C7A 116.62(14) n
N5 C4 C3A 119.86(15) n
N5 C4 H4 120.1 n
C3A C4 H4 120.1 n
C4 N5 C6 118.28(13) n
N7 C6 N5 127.96(16) n
N7 C6 H6 116.0 n
N5 C6 H6 116.0 n
C6 N7 C7A 113.88(15) n
N1 C7A N7 124.48(13) n
N1 C7A C3A 112.17(13) n
N7 C7A C3A 123.34(13) n
O4' C1' N2 109.03(11) n
O4' C1' C2' 108.47(11) n
N2 C1' C2' 110.72(12) n
O4' C1' H1'C 109.5 n
N2 C1' H1'C 109.5 n
C2' C1' H1'C 109.5 n
C3' C2' C1' 102.35(12) n
C3' C2' H2'A 111.3 n
C1' C2' H2'A 111.3 n
C3' C2' H2'B 111.3 n
C1' C2' H2'B 111.3 n
H2'A C2' H2'B 109.2 n
O3' C3' C2' 107.92(13) n
O3' C3' C4' 111.90(13) n
C2' C3' C4' 102.11(11) n
O3' C3' H3'C 111.5 n
C2' C3' H3'C 111.5 n
C4' C3' H3'C 111.5 n
C3' O3' H3'O 110.9(12) n
O4' C4' C5' 110.97(11) n
O4' C4' C3' 104.04(12) n
C5' C4' C3' 113.76(12) n
O4' C4' H4O' 109.3 n
C5' C4' H4O' 109.3 n
C3' C4' H4O' 109.3 n
C1' O4' C4' 109.49(10) n
O5' C5' C4' 107.80(12) n
O5' C5' H5'B 110.1 n
C4' C5' H5'B 110.1 n
O5' C5' H5'C 110.1 n
C4' C5' H5'C 110.1 n
H5'B C5' H5'C 108.5 n
C5' O5' H5'O 112.0(12) n

loop_
_geom_bond_atom_site_label_1
_geom_bond_atom_site_label_2
_geom_bond_site_symmetry_2
_geom_bond_distance
_geom_bond_publ_flag
N1 C7A . 1.3402(18) n
N1 N2 . 1.3579(18) n
N2 C3 . 1.3417(18) n
N2 C1' . 1.4817(18) y
C3 C3A . 1.402(2) n
C3 H3 . 0.9300 n
C3A C4 . 1.4083(19) n
C3A C7A . 1.424(2) n
C4 N5 . 1.320(2) n
C4 H4 . 0.9300 n
N5 C6 . 1.364(2) n
C6 N7 . 1.315(2) n
C6 H6 . 0.9300 n
N7 C7A . 1.353(2) n
C1' O4' . 1.4017(19) n
C1' C2' . 1.531(2) n
C1' H1'C . 0.9800 n
C2' C3' . 1.525(2) n
C2' H2'A . 0.9700 n
C2' H2'B . 0.9700 n
C3' O3' . 1.4227(18) n
C3' C4' . 1.530(2) n
C3' H3'C . 0.9800 n
O3' H3'O . 0.842(15) n
C4' O4' . 1.4579(17) n
C4' C5' . 1.513(2) n
C4' H4O' . 0.9800 n
C5' O5' . 1.411(2) n
C5' H5'B . 0.9700 n
C5' H5'C . 0.9700 n
O5' H5'O . 0.842(15) n

loop_
_geom_hbond_atom_site_label_D
_geom_hbond_atom_site_label_H
_geom_hbond_atom_site_label_A
_geom_hbond_site_symmetry_A
_geom_hbond_distance_DH
_geom_hbond_distance_HA
_geom_hbond_distance_DA
_geom_hbond_angle_DHA
O3' H3'O N7 2_657 0.842(15) 1.992(15) 2.832(2) 175(2)
O5' H5'O N5 2_756 0.842(15) 1.972(15) 2.8011(19) 168.0(17)

loop_
_geom_torsion_atom_site_label_1
_geom_torsion_atom_site_label_2
_geom_torsion_atom_site_label_3
_geom_torsion_atom_site_label_4
_geom_torsion
_geom_torsion_publ_flag
C7A N1 N2 C3 0.14(17) y
C7A N1 N2 C1' -175.41(12) y
N1 N2 C3 C3A -0.39(17) n
C1' N2 C3 C3A 174.52(13) n
N2 C3 C3A C4 -176.77(17) n
N2 C3 C3A C7A 0.44(16) n
C3 C3A C4 N5 178.72(17) n
C7A C3A C4 N5 1.7(2) n
C3A C4 N5 C6 0.0(2) n
C4 N5 C6 N7 -2.3(3) n
N5 C6 N7 C7A 2.3(3) n
N2 N1 C7A N7 179.37(15) n
N2 N1 C7A C3A 0.17(17) n
C6 N7 C7A N1 -179.35(16) n
C6 N7 C7A C3A -0.2(2) n
C3 C3A C7A N1 -0.40(18) n
C4 C3A C7A N1 177.55(13) n
C3 C3A C7A N7 -179.60(14) y
C4 C3A C7A N7 -1.7(2) n
C3 N2 C1' O4' 15.0(2) y
N1 N2 C1' O4' -170.15(12) y
C3 N2 C1' C2' -104.29(17) n
N1 N2 C1' C2' 70.59(16) y
O4' C1' C2' C3' 19.55(15) y
N2 C1' C2' C3' 139.15(12) y
C1' C2' C3' O3' 84.82(15) y
C1' C2' C3' C4' -33.24(15) y
O3' C3' C4' O4' -79.14(13) n
C2' C3' C4' O4' 36.04(14) y
O3' C3' C4' C5' 159.99(12) y
C2' C3' C4' C5' -84.83(15) n
N2 C1' O4' C4' -117.32(12) n
C2' C1' O4' C4' 3.33(14) y
C5' C4' O4' C1' 97.79(14) n
C3' C4' O4' C1' -24.93(14) n
O4' C4' C5' O5' 58.82(17) y
C3' C4' C5' O5' 175.73(13) y

loop_
_cod_related_entry_id
_cod_related_entry_database
_cod_related_entry_code
1 ChemSpider 9086789
